data_7050448
loop_
_publ_author_name
'Bouguessa, Sabrina'
'Herv\'e, Katel'
'Golhen, St\'ephane'
'Ouahab, Lahc\`ene'
'Fabre, Jean-Marc'

_publ_section_title
;
 Synthesis, redox behaviour and X-ray structure of bis-TTF containing a
 pyridine unit as a potential building block in the construction of
 conducting magnetic materials
;
_journal_issue 3
_journal_name_full 'New Journal of Chemistry'
_journal_page_first 560
_journal_paper_doi 10.1039/b208624g
_journal_volume 27
_journal_year 2003
_chemical_formula_sum 'C29 H27 N3 S16'
_chemical_formula_weight 930.50
_chemical_name_systematic
; 
? 
;
_space_group_IT_number 15
_symmetry_cell_setting monoclinic
_symmetry_space_group_name_Hall '-C 2yc'
_symmetry_space_group_name_H-M 'C 1 2/c 1'
_atom_sites_solution_hydrogens geom
_atom_sites_solution_primary direct
_atom_sites_solution_secondary difmap
_audit_creation_method SHELXL-97
_cell_angle_alpha 90.00
_cell_angle_beta 100.367(2)
_cell_angle_gamma 90.00
_cell_formula_units_Z 4
_cell_length_a 43.3630(16)
_cell_length_b 5.8730(2)
_cell_length_c 16.1730(8)
_cell_measurement_reflns_used 3772
_cell_measurement_temperature 293(2)
_cell_measurement_theta_max 25.350
_cell_measurement_theta_min 0.998
_cell_volume 4051.6(3)
_computing_cell_refinement 'HKL Scalepack (Otwinowski & Minor 1997)'
_computing_data_collection 'Collect (Nonius BV, 1997-2000)'
_computing_data_reduction 'HKL Denzo and Scalepack (Otwinowski & Minor 1997)'
_computing_structure_refinement 'SHELXL-97 (Sheldrick, 1997)'
_computing_structure_solution 'SHELXS-97 (Sheldrick, 1990)'
_diffrn_ambient_temperature 293(2)
_diffrn_detector_area_resol_mean 9
_diffrn_measured_fraction_theta_full 0.997
_diffrn_measured_fraction_theta_max 0.997
_diffrn_measurement_device '95mm CCD camera on \k-goniostat'
_diffrn_measurement_device_type KappaCCD
_diffrn_measurement_method CCD
_diffrn_radiation_monochromator 'horizonally mounted graphite crystal'
_diffrn_radiation_source 'fine-focus sealed tube'
_diffrn_radiation_type MoK\a
_diffrn_radiation_wavelength 0.71073
_diffrn_reflns_av_R_equivalents 0.0337
_diffrn_reflns_av_sigmaI/netI 0.0584
_diffrn_reflns_limit_h_max 52
_diffrn_reflns_limit_h_min -51
_diffrn_reflns_limit_k_max 6
_diffrn_reflns_limit_k_min -7
_diffrn_reflns_limit_l_max 19
_diffrn_reflns_limit_l_min -19
_diffrn_reflns_number 6207
_diffrn_reflns_theta_full 25.36
_diffrn_reflns_theta_max 25.36
_diffrn_reflns_theta_min 2.56
_exptl_absorpt_coefficient_mu 0.881
_exptl_crystal_density_diffrn 1.525
_exptl_crystal_density_method 'not measured'
_exptl_crystal_F_000 1912
_refine_diff_density_max 0.778
_refine_diff_density_min -0.511
_refine_diff_density_rms 0.068
_refine_ls_extinction_method none
_refine_ls_goodness_of_fit_ref 1.044
_refine_ls_hydrogen_treatment mixed
_refine_ls_matrix_type full
_refine_ls_number_parameters 173
_refine_ls_number_reflns 3700
_refine_ls_number_restraints 0
_refine_ls_restrained_S_all 1.044
_refine_ls_R_factor_all 0.1155
_refine_ls_R_factor_gt 0.0647
_refine_ls_shift/su_max 0.000
_refine_ls_shift/su_mean 0.000
_refine_ls_structure_factor_coef Fsqd
_refine_ls_weighting_details 'calc w=1/[\s^2^(Fo^2^)+(0.0942P)^2^+8.0160P] where P=(Fo^2^+2Fc^2^)/3'
_refine_ls_weighting_scheme calc
_refine_ls_wR_factor_gt 0.1784
_refine_ls_wR_factor_ref 0.2141
_reflns_number_gt 2107
_reflns_number_total 3700
_reflns_threshold_expression >2sigma(I)
_cod_data_source_file b208624g.txt
_cod_data_source_block calcul
_cod_depositor_comments
;
The following automatic conversions were performed:
'_symmetry_cell_setting' value 'Monoclinic' changed to 'monoclinic'
according to '/home/saulius/struct/CIF-dictionaries/cif_core.dic'
dictionary named 'cif_core.dic' version 2.4.1 from 2010-06-29.

Automatic conversion script
Id: cif_fix_enum 1527 2010-12-29 10:47:43Z saulius 
;
_cod_original_sg_symbol_H-M C2/c
_cod_database_code 7050448

loop_
_symmetry_equiv_pos_as_xyz
'x, y, z'
'-x, y, -z+1/2'
'x+1/2, y+1/2, z'
'-x+1/2, y+1/2, -z+1/2'
'-x, -y, -z'
'x, -y, z-1/2'
'-x+1/2, -y+1/2, -z'
'x+1/2, -y+1/2, z-1/2'

loop_
_atom_site_label
_atom_site_type_symbol
_atom_site_fract_x
_atom_site_fract_y
_atom_site_fract_z
_atom_site_U_iso_or_equiv
_atom_site_adp_type
_atom_site_occupancy
_atom_site_symmetry_multiplicity
_atom_site_calc_flag
_atom_site_refinement_flags
_atom_site_disorder_assembly
_atom_site_disorder_group
N1 N 0.0000 0.5946(8) 0.2500 0.0536(14) Uani 1 2 d S . .
C11 C 0.01699(12) 0.4794(8) 0.2032(3) 0.0620(13) Uani 1 1 d . . .
C10 C 0.03526(12) 0.6153(9) 0.1503(3) 0.0651(14) Uani 1 1 d . . .
H10A H 0.0217 0.7316 0.1207 0.078 Uiso 1 1 calc R . .
H10B H 0.0416 0.5157 0.1086 0.078 Uiso 1 1 calc R . .
C12 C 0.01755(19) 0.2459(9) 0.2015(5) 0.106(3) Uani 1 1 d . . .
H12 H 0.0295 0.1684 0.1684 0.127 Uiso 1 1 calc R . .
C7 C 0.0761(2) 0.275(3) 0.4487(5) 0.219(8) Uani 1 1 d . . .
H7A H 0.0910 0.1519 0.4477 0.262 Uiso 1 1 calc R . .
H7B H 0.0752 0.3020 0.5073 0.262 Uiso 1 1 calc R . .
C13 C 0.0000 0.1300(14) 0.2500 0.170(7) Uani 1 2 d S . .
H13 H 0.0000 -0.0283 0.2500 0.204 Uiso 1 2 calc SR . .
N2 N 0.0350(2) -0.1352(14) 0.4973(5) 0.135(3) Uani 1 1 d . . .
C9 C 0.0486(3) -0.0069(16) 0.4714(5) 0.125(3) Uani 1 1 d . . .
C15 C 0.21272(19) -0.0198(15) -0.0202(5) 0.127(3) Uani 1 1 d . . .
H15A H 0.2225 -0.0476 -0.0681 0.190 Uiso 1 1 calc R . .
H15B H 0.2274 0.0529 0.0231 0.190 Uiso 1 1 calc R . .
H15C H 0.1948 0.0771 -0.0364 0.190 Uiso 1 1 calc R . .
C14 C 0.225119(14) -0.50570(11) 0.31548(4) 0.148(4) Uani 1 1 d . . .
H14A H 0.2400 -0.6232 0.3356 0.221 Uiso 1 1 calc R . .
H14B H 0.2059 -0.5340 0.3351 0.221 Uiso 1 1 calc R . .
H14C H 0.2334 -0.3607 0.3360 0.221 Uiso 1 1 calc R . .
C8 C 0.048111(14) 0.19309(11) 0.41348(4) 0.368(19) Uani 1 1 d R . .
H8A H 0.0473 0.1477 0.3555 0.442 Uiso 1 1 calc R . .
H8B H 0.0312 0.2984 0.4174 0.442 Uiso 1 1 calc R . .
S1 S 0.069808(14) 0.75080(11) 0.20969(4) 0.0796(5) Uani 1 1 d R . .
S2 S 0.109750(14) 0.38502(11) 0.15522(4) 0.0845(5) Uani 1 1 d R . .
S3 S 0.170570(14) -0.18069(11) 0.25533(4) 0.0926(6) Uani 1 1 d R . .
S4 S 0.153758(14) 0.00626(11) 0.08436(4) 0.0888(6) Uani 1 1 d R . .
S5 S 0.131186(14) 0.21176(11) 0.32628(4) 0.1016(7) Uani 1 1 d R . .
S6 S 0.200545(14) -0.28248(11) 0.01781(4) 0.1124(7) Uani 1 1 d R . .
S7 S 0.218061(14) -0.50413(11) 0.20601(4) 0.1090(7) Uani 1 1 d R . .
S8 S 0.095570(14) 0.55468(11) 0.40750(4) 0.1085(7) Uani 1 1 d R . .
C1 C 0.191409(14) -0.28282(11) 0.18016(4) 0.0719(15) Uani 1 1 d R . .
C3 C 0.149663(14) 0.02564(11) 0.18961(4) 0.0714(15) Uani 1 1 d R . .
C6 C 0.094561(14) 0.51557(11) 0.23684(4) 0.0716(15) Uani 1 1 d R . .
C2 C 0.183996(14) -0.19505(11) 0.10275(4) 0.0747(16) Uani 1 1 d R . .
C5 C 0.104151(14) 0.43568(11) 0.31484(4) 0.0820(17) Uani 1 1 d R . .
C4 C 0.132222(14) 0.18305(11) 0.21912(4) 0.0749(16) Uani 1 1 d R . .

loop_
_atom_site_aniso_label
_atom_site_aniso_U_11
_atom_site_aniso_U_22
_atom_site_aniso_U_33
_atom_site_aniso_U_23
_atom_site_aniso_U_13
_atom_site_aniso_U_12
N1 0.065(3) 0.037(3) 0.066(4) 0.000 0.029(3) 0.000
C11 0.075(3) 0.041(2) 0.079(4) 0.002(2) 0.039(3) 0.007(2)
C10 0.070(3) 0.059(3) 0.075(3) 0.011(3) 0.037(3) 0.010(3)
C12 0.169(7) 0.041(3) 0.138(6) -0.001(3) 0.112(5) 0.009(4)
C7 0.136(8) 0.46(2) 0.079(6) -0.066(10) 0.082(6) -0.068(12)
C13 0.318(19) 0.036(4) 0.213(14) 0.000 0.199(15) 0.000
N2 0.167(7) 0.133(6) 0.123(6) 0.028(5) 0.073(5) 0.022(5)
C9 0.201(11) 0.110(6) 0.072(5) 0.016(5) 0.047(6) 0.060(7)
C15 0.125(6) 0.163(8) 0.106(6) 0.022(5) 0.056(5) 0.029(6)
C14 0.158(8) 0.172(9) 0.114(6) 0.049(6) 0.027(6) 0.074(7)
C8 0.252(19) 0.70(5) 0.149(12) 0.01(2) 0.033(13) 0.27(3)
S1 0.0773(10) 0.0598(8) 0.1106(13) 0.0028(8) 0.0404(9) -0.0005(7)
S2 0.0743(10) 0.1150(13) 0.0686(9) 0.0051(9) 0.0249(7) 0.0310(9)
S3 0.0849(11) 0.1276(15) 0.0689(10) 0.0079(9) 0.0232(8) 0.0403(10)
S4 0.0765(10) 0.1296(14) 0.0595(9) -0.0068(9) 0.0104(7) 0.0371(10)
S5 0.1062(13) 0.1381(16) 0.0645(10) 0.0027(10) 0.0266(9) 0.0488(12)
S6 0.1280(16) 0.1378(17) 0.0793(12) -0.0106(11) 0.0402(11) 0.0474(14)
S7 0.1064(14) 0.1172(15) 0.1070(14) 0.0080(11) 0.0293(11) 0.0499(12)
S8 0.1391(17) 0.1079(14) 0.0924(13) -0.0200(10) 0.0578(12) 0.0098(12)
C1 0.059(3) 0.086(4) 0.073(4) -0.008(3) 0.018(3) 0.012(3)
C3 0.056(3) 0.092(4) 0.067(3) -0.004(3) 0.014(2) 0.015(3)
C6 0.064(3) 0.076(4) 0.082(4) -0.002(3) 0.032(3) 0.009(3)
C2 0.067(3) 0.090(4) 0.069(4) -0.012(3) 0.018(3) 0.010(3)
C5 0.080(4) 0.091(4) 0.083(4) -0.007(3) 0.036(3) 0.012(3)
C4 0.058(3) 0.107(4) 0.064(3) -0.002(3) 0.023(3) 0.017(3)

loop_
_atom_type_symbol
_atom_type_description
_atom_type_scat_dispersion_real
_atom_type_scat_dispersion_imag
_atom_type_scat_source
C C 0.0033 0.0016 'International Tables Vol C Tables 4.2.6.8 and 6.1.1.4'
H H 0.0000 0.0000 'International Tables Vol C Tables 4.2.6.8 and 6.1.1.4'
S S 0.1246 0.1234 'International Tables Vol C Tables 4.2.6.8 and 6.1.1.4'
N N 0.0061 0.0033 'International Tables Vol C Tables 4.2.6.8 and 6.1.1.4'

loop_
_geom_angle_atom_site_label_1
_geom_angle_atom_site_label_2
_geom_angle_atom_site_label_3
_geom_angle
_geom_angle_site_symmetry_1
_geom_angle_site_symmetry_3
_geom_angle_publ_flag
C11 N1 C11 119.0(5) 2 . ?
N1 C11 C12 122.1(5) . . ?
N1 C11 C10 117.3(4) . . ?
C12 C11 C10 120.6(5) . . ?
C11 C10 S1 113.8(4) . . ?
C13 C12 C11 118.2(6) . . ?
C8 C7 S8 123.8(9) . . ?
C12 C13 C12 120.3(8) 2 . ?
N2 C9 C8 146.7(11) . . ?
C7 C8 C9 96.1(8) . . ?
C6 S1 C10 101.35(16) . . ?
C4 S2 C6 95.5 . . ?
C1 S3 C3 95.2 . . ?
C3 S4 C2 94.8 . . ?
C5 S5 C4 96.0 . . ?
C2 S6 C15 102.0(2) . . ?
C1 S7 C14 103.6 . . ?
C5 S8 C7 97.1(3) . . ?
C2 C1 S7 123.4 . . ?
C2 C1 S3 116.8 . . ?
S7 C1 S3 119.6 . . ?
C4 C3 S4 123.8 . . ?
C4 C3 S3 121.7 . . ?
S4 C3 S3 114.4 . . ?
C5 C6 S2 117.4 . . ?
C5 C6 S1 125.7 . . ?
S2 C6 S1 116.8 . . ?
C1 C2 S6 124.2 . . ?
C1 C2 S4 117.7 . . ?
S6 C2 S4 117.9 . . ?
C6 C5 S5 116.8 . . ?
C6 C5 S8 126.0 . . ?
S5 C5 S8 116.8 . . ?
C3 C4 S2 123.3 . . ?
C3 C4 S5 122.5 . . ?
S2 C4 S5 114.1 . . ?

loop_
_geom_bond_atom_site_label_1
_geom_bond_atom_site_label_2
_geom_bond_distance
_geom_bond_site_symmetry_2
_geom_bond_publ_flag
N1 C11 1.332(5) 2 ?
N1 C11 1.332(5) . ?
C11 C12 1.372(7) . ?
C11 C10 1.496(6) . ?
C10 S1 1.812(6) . ?
C12 C13 1.368(7) . ?
C7 C8 1.334(10) . ?
C7 S8 2.015(14) . ?
C13 C12 1.368(7) 2 ?
N2 C9 1.087(11) . ?
C9 C8 1.500(9) . ?
C15 S6 1.776(8) . ?
C14 S7 1.7416 . ?
S1 C6 1.7561 . ?
S2 C4 1.7499 . ?
S2 C6 1.7541 . ?
S3 C1 1.7463 . ?
S3 C3 1.7530 . ?
S4 C3 1.7467 . ?
S4 C2 1.7508 . ?
S5 C5 1.7493 . ?
S5 C4 1.7499 . ?
S6 C2 1.7379 . ?
S7 C1 1.7395 . ?
S8 C5 1.7530 . ?
C1 C2 1.3386 . ?
C3 C4 1.3358 . ?
C6 C5 1.3401 . ?
